data_2102091
loop_
_publ_author_name
'Pinheiro, Carlos Bas\'ilio'
'Pimenta, Marcos Assun\,c\~ao'
'Chapuis, Gervais'
'Speziali, Nivaldo L\'ucio'

_publ_section_title
;
 Analysis of LiKSO~4~ crystals in the temperature range from 573 to
 943K
;
_journal_issue 4
_journal_name_full 'Acta Crystallographica Section B'
_journal_page_first 607
_journal_page_last 617
_journal_paper_doi 10.1107/S0108768100003219
_journal_volume 56
_journal_year 2000
_chemical_formula_sum 'K Li O4 S'
_chemical_formula_weight 142.1
_space_group_IT_number 62
_symmetry_cell_setting orthorhombic
_symmetry_space_group_name_Hall '-P 2n 2a'
_symmetry_space_group_name_H-M 'P m c n'
_cell_angle_alpha 90.00(4)
_cell_angle_beta 90.00(5)
_cell_angle_gamma 90.00(4)
_cell_formula_units_Z 4
_cell_length_a 5.264(4)
_cell_length_b 9.148(3)
_cell_length_c 8.666(4)
_cell_measurement_temperature 723
_cell_volume 417.3(4)
_diffrn_measurement_device Stoe
_diffrn_measurement_device_type Image-Plate
_diffrn_measurement_method Oscillating
_diffrn_radiation_type 'Mo K\a'
_diffrn_radiation_wavelength .71073
_diffrn_reflns_av_R_equivalents .0634
_diffrn_reflns_av_sigmaI/netI .0235
_diffrn_reflns_limit_h_max 7
_diffrn_reflns_limit_h_min -7
_diffrn_reflns_limit_k_max 12
_diffrn_reflns_limit_k_min -12
_diffrn_reflns_limit_l_max 12
_diffrn_reflns_limit_l_min -12
_diffrn_reflns_number 13569
_diffrn_reflns_theta_max 30.53
_diffrn_reflns_theta_min 3.24
_exptl_absorpt_coefficient_mu 1.643
_exptl_absorpt_correction_T_max 1.000
_exptl_absorpt_correction_T_min 1.000
_exptl_absorpt_correction_type none
_exptl_crystal_colour Colorless
_exptl_crystal_density_diffrn 2.261
_exptl_crystal_description Hexagoal
_exptl_crystal_F_000 280
_exptl_crystal_size_max .20
_exptl_crystal_size_mid .20
_exptl_crystal_size_min .10
_refine_diff_density_max .18
_refine_diff_density_min -.14
_refine_ls_extinction_method none
_refine_ls_goodness_of_fit_all 3.55
_refine_ls_goodness_of_fit_obs 4.06
_refine_ls_number_parameters 60
_refine_ls_number_reflns 1066
_refine_ls_R_factor_all .0685
_refine_ls_R_factor_obs .0554
_refine_ls_shift/esd_max .0008
_refine_ls_shift/esd_mean .0003
_refine_ls_structure_factor_coef F
_refine_ls_weighting_details w=1/(\s^2^(F)+0.0001F^2^)
_refine_ls_weighting_scheme sigma
_refine_ls_wR_factor_all .0630
_refine_ls_wR_factor_obs .0626
_reflns_number_observed 986
_reflns_number_total 2380
_reflns_observed_criterion I>3\s(I)
_cod_data_source_file ca0003.cif
_cod_data_source_block 723K
_cod_original_formula_sum 'Li1 O4 S1 K1'
_cod_database_code 2102091

loop_
_symmetry_equiv_pos_site_id
_symmetry_equiv_pos_as_xyz
1 x,y,z
2 x,1/2-y,1/2+z
3 1/2+x,1/2+y,1/2-z
4 1/2+x,-y,-z
5 -x,-y,-z
6 -x,1/2+y,1/2-z
7 1/2-x,1/2-y,1/2+z
8 1/2-x,y,z

loop_
_atom_site_aniso_label
_atom_site_aniso_U_11
_atom_site_aniso_U_22
_atom_site_aniso_U_33
_atom_site_aniso_U_12
_atom_site_aniso_U_13
_atom_site_aniso_U_23
K .1066(7) .1157(6) .0895(5) 0 0 .0054(4)
Li .059(2) .067(3) .090(3) 0 0 .002(2)
S .0751(8) .0800(8) .0747(5) .034(2) .019(2) .0025(6)
O1 .270(10) .450(10) .092(2) -.162(8) .098(5) -.049(4)
O2 .022(3) .235(8) .236(7) -.031(3) .023(2) -.080(5)
O3 .120(6) .280(9) .44(2) -.011(6) -.019(7) .260(10)
O4 .133(6) .103(3) .320(10) -.006(3) .018(3) -.084(4)

loop_
_atom_site_label
_atom_site_fract_x
_atom_site_fract_y
_atom_site_fract_z
_atom_site_U_iso_or_equiv
_atom_site_occupancy
K .25 .20500(10) .99706(8) .1039(3) 1
Li .75 .0779(4) .6603(5) .0720(10) 1
S .7500(7) .40480(10) .78394(9) .0766(4) 1
O1 .670(2) .4000(10) .9370(5) .273(5) .5
O2 1.0000(10) .4420(10) .7481(8) .165(3) .5
O3 .598(2) .4980(10) .723(2) .281(7) .5
O4 .8420(10) .2692(6) .7347(7) .187(5) .5

loop_
_atom_type_symbol
_atom_type_scat_dispersion_real
_atom_type_scat_dispersion_imag
_atom_type_scat_source
Li .000 .000 International_Tables_Vol_C
O .011 .006 International_Tables_Vol_C
S .125 .123 International_Tables_Vol_C
K .201 .249 International_Tables_Vol_C

loop_
_geom_bond_atom_site_label_1
_geom_bond_atom_site_label_2
_geom_bond_site_symmetry_2
_geom_bond_distance
K Li 5_657 3.939(4)
K Li 2_455 3.588(3)
K Li 2_555 3.588(3)
K Li 6_656 3.674(4)
K S 1_455 3.705(3)
K S . 3.692(3)
K S 2_455 3.764(3)
K S 2_555 3.751(3)
K S 6_646 3.6700(10)
K S 3_446 3.6700(10)
K S 7_555 3.751(3)
K S 7_655 3.764(3)
K S 8_555 3.692(3)
K S 8_655 3.705(3)
K O1 1_455 3.572(9)
K O1 . 2.888(9)
K O1 5_667 3.685(9)
K O1 4_467 3.685(9)
K O1 8_555 2.888(9)
K O1 8_655 3.572(9)
K O2 1_455 3.331(8)
K O2 2_455 2.877(8)
K O2 6_646 3.468(8)
K O2 3_446 3.468(8)
K O2 7_655 2.877(8)
K O2 8_655 3.331(8)
K O3 5_667 3.730(10)
K O3 2_555 3.260(10)
K O3 6_646 2.810(10)
K O3 3_446 2.810(10)
K O3 7_555 3.260(10)
K O3 4_467 3.730(10)
K O4 1_455 3.183(7)
K O4 . 3.901(7)
K O4 2_455 2.986(7)
K O4 2_555 3.741(7)
K O4 7_555 3.741(7)
K O4 7_655 2.986(7)
K O4 8_555 3.901(7)
K O4 8_655 3.183(7)
Li S . 3.177(4)
Li S 2_554 3.265(4)
Li S 6_646 3.102(4)
Li S 6_746 3.117(4)
Li S 3_446 3.117(4)
Li S 3_546 3.102(4)
Li S 7_654 3.265(4)
Li S 8_655 3.177(4)
Li O1 . 3.820(9)
Li O1 2_554 1.990(6)
Li O1 6_646 2.874(9)
Li O1 6_746 3.561(9)
Li O1 3_446 3.561(9)
Li O1 3_546 2.874(9)
Li O1 7_654 1.990(6)
Li O1 8_655 3.820(9)
Li O2 . 3.660(10)
Li O2 2_554 3.811(8)
Li O2 6_746 1.974(9)
Li O2 3_446 1.974(9)
Li O2 7_654 3.811(8)
Li O2 8_655 3.660(10)
Li O3 . 3.970(10)
Li O3 2_554 3.930(10)
Li O3 6_646 2.210(10)
Li O3 6_746 3.650(10)
Li O3 3_446 3.650(10)
Li O3 3_546 2.210(10)
Li O3 7_654 3.930(10)
Li O3 8_655 3.970(10)
Li O4 . 1.927(7)
Li O4 2_554 3.973(8)
Li O4 6_746 3.664(7)
Li O4 3_446 3.664(7)
Li O4 7_654 3.973(8)
Li O4 8_655 1.927(7)
S S 8_655 .018(5)
S O1 . 1.389(5)
S O1 5_667 3.728(8)
S O1 4_567 3.739(8)
S O1 8_655 1.395(5)
S O2 1_455 3.964(8)
S O2 . 1.405(8)
S O2 8_655 1.388(8)
S O2 8_755 3.983(8)
S O3 . 1.280(10)
S O3 8_655 1.290(10)
S O4 . 1.401(6)
S O4 6_756 3.975(6)
S O4 3_456 3.965(6)
S O4 8_655 1.395(6)
O1 O1 5_667 2.790(10)
O1 O1 4_467 3.390(10)
O1 O1 4_567 3.390(10)
O1 O1 8_655 .840(10)
O1 O2 1_455 3.910(10)
O1 O2 . 2.420(10)
O1 O2 5_767 3.540(10)
O1 O2 4_467 3.210(10)
O1 O2 8_655 1.907(9)
O1 O3 . 2.090(10)
O1 O3 5_667 3.390(10)
O1 O3 4_567 3.820(10)
O1 O3 8_655 2.390(10)
O1 O4 . 2.305(9)
O1 O4 2_555 3.140(9)
O1 O4 7_655 3.008(9)
O1 O4 8_655 2.122(9)
O2 O2 8_655 2.640(10)
O2 O2 8_755 2.630(10)
O2 O3 . 2.190(10)
O2 O3 1_655 3.190(10)
O2 O3 8_655 .760(10)
O2 O4 . 1.790(10)
O2 O4 6_756 3.110(10)
O2 O4 3_556 3.490(10)
O2 O4 8_655 2.400(10)
O2 O4 8_755 3.810(10)
O3 O3 8_555 3.66(2)
O3 O3 8_655 1.60(2)
O3 O4 . 2.460(10)
O3 O4 6_656 3.410(10)
O3 O4 6_756 3.870(10)
O3 O4 3_456 2.840(10)
O3 O4 8_655 2.120(10)
O4 O4 8_655 .970(10)
